data_4126427
loop_
_publ_author_name
'Li, Tian-Yi'
'Meyer, Toni'
'Ma, Zaifei'
'Benduhn, Johannes'
'Koerner, Christian'
'Zeika, Olaf'
'Vandewal, Koen'
'Leo, Karl'

_publ_section_title
;
 Small Molecule Near-Infrared BODIPY Donors for Organic Tandem Solar
 Cells.
;
_journal_name_full 'Journal of the American Chemical Society'
_journal_paper_doi 10.1021/jacs.7b07887
_journal_year 2017
_chemical_formula_moiety 'C28 H18 B F5 N2 O2'
_chemical_formula_sum 'C28 H18 B F5 N2 O2'
_chemical_formula_weight 520.25
_space_group_crystal_system triclinic
_space_group_IT_number 2
_space_group_name_Hall '-P 1'
_space_group_name_H-M_alt 'P -1'
_symmetry_space_group_name_Hall '-P 1'
_symmetry_space_group_name_H-M 'P -1'
_atom_sites_solution_hydrogens geom
_audit_creation_date 2016-11-11
_audit_creation_method
;
Olex2 1.2
(compiled 2015.09.30 svn.r3233 for OlexSys, GUI svn.r5103)
;
_cell_angle_alpha 110.447(3)
_cell_angle_beta 95.912(2)
_cell_angle_gamma 101.347(2)
_cell_formula_units_Z 4
_cell_length_a 10.3958(3)
_cell_length_b 13.9619(4)
_cell_length_c 17.5164(6)
_cell_measurement_reflns_used 13226
_cell_measurement_temperature 100.0(2)
_cell_measurement_theta_max 76.2020
_cell_measurement_theta_min 2.7320
_cell_volume 2294.50(14)
_computing_cell_refinement 'CrysAlisPro 1.171.38.43 (Rigaku OD, 2015)'
_computing_data_collection 'CrysAlisPro 1.171.38.43 (Rigaku OD, 2015)'
_computing_data_reduction 'CrysAlisPro 1.171.38.43 (Rigaku OD, 2015)'
_computing_molecular_graphics 'Olex2 (Dolomanov et al., 2009)'
_computing_publication_material 'Olex2 (Dolomanov et al., 2009)'
_computing_structure_refinement 'ShelXL (Sheldrick, 2015)'
_computing_structure_solution 'ShelXT (Sheldrick, 2015)'
_diffrn_ambient_environment N~2~
_diffrn_ambient_temperature 100.0(2)
_diffrn_detector 'CCD plate'
_diffrn_detector_area_resol_mean 5.2850
_diffrn_detector_type AtlasS2
_diffrn_measured_fraction_theta_full 1.000
_diffrn_measured_fraction_theta_max 0.989
_diffrn_measurement_details
;
List of Runs (angles in degrees, time in seconds):

  # Type    Start    End  Width  t~exp~   \w     \q     \k     \f   Frames
--------------------------------------------------------------------------
  1  \w    -73.00  40.00   0.50    2.00    --  -38.50  19.00-150.00  226
  2  \w    -34.00  -7.00   0.50    2.00    --  -38.50 125.00-120.00   54
  3  \w    -66.00 -13.00   0.50    2.00    --  -38.50 125.00-180.00  106
  4  \w   -111.00 -17.00   0.50    2.00    --  -38.50 -38.00  30.00  188
  5  \w     24.00  91.00   0.50    2.00    --   42.50-125.00   0.00  134
  6  \w     39.00  98.00   0.50    8.00    --  111.00 -77.00 120.00  118
  7  \w     82.00 109.00   0.50    8.00    --  111.00 -94.00 120.00   54
  8  \w     83.00 115.00   0.50    8.00    --  111.00-125.00 150.00   64
  9  \w    110.00 135.00   0.50    8.00    --  111.00 -30.00  90.00   50
 10  \w     70.00 136.00   0.50    8.00    --  111.00 -61.00   0.00  132
 11  \w     86.00 119.00   0.50    8.00    --  111.00-125.00 -30.00   66
 12  \w     68.00  98.00   0.50    8.00    --  111.00 -94.00-120.00   60
 13  \w    111.00 137.00   0.50    8.00    --  111.00 -61.00-150.00   52
 14  \w     76.00 134.00   0.50    8.00    --  111.00 -30.00 -90.00  116
 15  \w     88.00 172.00   0.50    8.00    --  111.00  77.00  30.00  168
 16  \w    145.00 170.00   0.50    8.00    --  111.00  77.00  60.00   50
 17  \w    121.00 162.00   0.50    8.00    --  111.00 125.00 -60.00   82
 18  \w    101.00 150.00   0.50    8.00    --  111.00 125.00 -30.00   98
 19  \w     87.00 133.00   0.50    8.00    --  111.00  77.00  60.00   92
 20  \w     36.00  91.00   0.50    8.00    --  111.00 -30.00  90.00  110
 21  \w     42.00 109.00   0.50    8.00    --  111.00 -94.00  30.00  134
 22  \w     43.00 121.00   0.50    8.00    --  111.00-125.00  30.00  156
 23  \w     46.00  96.00   0.50    8.00    --  111.00 -77.00 -90.00  100
 24  \w     42.00  90.00   0.50    8.00    --  111.00 -61.00-150.00   96
 25  \w     52.00 175.00   0.50    8.00    --  111.00   0.00-180.00  246
 26  \w     46.00  84.00   0.50    2.00    --   42.50-125.00-180.00   76
 27  \w     39.00  66.00   0.50    8.00    --  111.00 -30.00 -90.00   54
 28  \w     37.00  88.00   0.50    8.00    --  111.00 -77.00 -60.00  102
 29  \w     40.00 120.00   0.50    8.00    --  111.00-125.00-120.00  160
 30  \w     41.00  66.00   0.50    8.00    --  111.00-125.00 150.00   50
;
_diffrn_measurement_device 'four-circle diffractometer'
_diffrn_measurement_device_type 'SuperNova, Dual, Cu at zero, AtlasS2'
_diffrn_measurement_method '\w scans'
_diffrn_orient_matrix_type 'CrysAlisPro convention (1999,Acta A55,543-557)'
_diffrn_orient_matrix_UB_11 0.0815786000
_diffrn_orient_matrix_UB_12 -0.0828662000
_diffrn_orient_matrix_UB_13 -0.0279407000
_diffrn_orient_matrix_UB_21 0.1304346000
_diffrn_orient_matrix_UB_22 0.0873938000
_diffrn_orient_matrix_UB_23 0.0397893000
_diffrn_orient_matrix_UB_31 -0.0019744000
_diffrn_orient_matrix_UB_32 -0.0168854000
_diffrn_orient_matrix_UB_33 0.0822528000
_diffrn_radiation_monochromator mirror
_diffrn_radiation_probe x-ray
_diffrn_radiation_type CuK\a
_diffrn_radiation_wavelength 1.54184
_diffrn_reflns_av_R_equivalents 0.0239
_diffrn_reflns_av_unetI/netI 0.0283
_diffrn_reflns_Laue_measured_fraction_full 1.000
_diffrn_reflns_Laue_measured_fraction_max 0.989
_diffrn_reflns_limit_h_max 12
_diffrn_reflns_limit_h_min -12
_diffrn_reflns_limit_k_max 14
_diffrn_reflns_limit_k_min -17
_diffrn_reflns_limit_l_max 21
_diffrn_reflns_limit_l_min -17
_diffrn_reflns_number 23269
_diffrn_reflns_point_group_measured_fraction_full 1.000
_diffrn_reflns_point_group_measured_fraction_max 0.989
_diffrn_reflns_theta_full 67.684
_diffrn_reflns_theta_max 76.583
_diffrn_reflns_theta_min 2.741
_diffrn_source 'micro-focus sealed X-ray tube'
_diffrn_source_type 'SuperNova (Cu) X-ray Source'
_exptl_absorpt_coefficient_mu 1.049
_exptl_absorpt_correction_T_max 0.939
_exptl_absorpt_correction_T_min 0.841
_exptl_absorpt_correction_type gaussian
_exptl_absorpt_process_details
;
CrysAlisPro 1.171.38.43 (Rigaku Oxford Diffraction, 2015)
Numerical absorption correction based on gaussian integration over
            a multifaceted crystal model
Empirical absorption correction using spherical harmonics,
 implemented in SCALE3 ABSPACK scaling algorithm.
;
_exptl_crystal_colour green
_exptl_crystal_colour_primary green
_exptl_crystal_density_diffrn 1.506
_exptl_crystal_description block
_exptl_crystal_F_000 1064
_exptl_crystal_size_max 0.282
_exptl_crystal_size_mid 0.087
_exptl_crystal_size_min 0.071
_refine_diff_density_max 0.606
_refine_diff_density_min -0.362
_refine_diff_density_rms 0.057
_refine_ls_extinction_method none
_refine_ls_goodness_of_fit_ref 1.040
_refine_ls_hydrogen_treatment constr
_refine_ls_matrix_type full
_refine_ls_number_parameters 689
_refine_ls_number_reflns 9531
_refine_ls_number_restraints 0
_refine_ls_restrained_S_all 1.040
_refine_ls_R_factor_all 0.0503
_refine_ls_R_factor_gt 0.0456
_refine_ls_shift/su_max 0.000
_refine_ls_shift/su_mean 0.000
_refine_ls_structure_factor_coef Fsqd
_refine_ls_weighting_details 'w=1/[\s^2^(Fo^2^)+(0.0723P)^2^+0.7354P] where P=(Fo^2^+2Fc^2^)/3'
_refine_ls_weighting_scheme calc
_refine_ls_wR_factor_gt 0.1224
_refine_ls_wR_factor_ref 0.1275
_reflns_Friedel_coverage 0.000
_reflns_number_gt 8496
_reflns_number_total 9531
_reflns_threshold_expression 'I > 2\s(I)'
_cod_data_source_file ja7b07887_si_003.cif
_cod_data_source_block iapp002
_cod_original_cell_volume 2294.49(12)
_cod_database_code 4126427
_chemical_oxdiff_formula 'C112 H72 B4 F20 N8 O8 '
_shelx_space_group_comment
;
The symmetry employed for this shelxl refinement is uniquely defined
by the following loop, which should always be used as a source of
symmetry information in preference to the above space-group names.
They are only intended as comments.
;
_reflns_odcompleteness_completeness 99.98
_reflns_odcompleteness_iscentric 1
_reflns_odcompleteness_theta 66.97
_olex2_refinement_description
;
1. Fixed Uiso
 At 1.2 times of:
  All C(H) groups
 At 1.5 times of:
  All C(H,H,H) groups
2.a Aromatic/amide H refined with riding coordinates:
 C4A(H4A), C7A(H7A), C10A(H10A), C11A(H11A), C13A(H13A), C14A(H14A),
 C17A(H17A), C20A(H20A), C23A(H23A), C24A(H24A), C26A(H26A), C27A(H27A),
 C4B(H4B), C7B(H7B), C10B(H10B), C11B(H11B), C13B(H13B), C14B(H14B), C17B(H17B),
  C20B(H20B), C23B(H23B), C24B(H24B), C26B(H26B), C27B(H27B)
2.b Idealised Me refined as rotating group:
 C15A(H15D,H15E,H15F), C28A(H28D,H28E,H28F), C15B(H15A,H15B,H15C), C28B(H28A,
 H28B,H28C)
;
_shelx_shelxl_version_number 2014/7
_olex2_submission_special_instructions 'No special instructions were received'
_oxdiff_exptl_absorpt_empirical_details
;
Empirical correction (ABSPACK) includes:
- Absorption correction using spherical harmonics
- Frame scaling
;
_oxdiff_exptl_absorpt_empirical_full_max 1.258
_oxdiff_exptl_absorpt_empirical_full_min 0.854

loop_
_space_group_symop_operation_xyz
'x, y, z'
'-x, -y, -z'

loop_
_atom_site_label
_atom_site_type_symbol
_atom_site_fract_x
_atom_site_fract_y
_atom_site_fract_z
_atom_site_U_iso_or_equiv
_atom_site_adp_type
_atom_site_occupancy
_atom_site_site_symmetry_order
_atom_site_calc_flag
_atom_site_refinement_flags_posn
F1A F 0.12516(14) 0.51155(13) 0.03944(8) 0.0648(4) Uani 1 1 d .
F2A F 0.28770(12) 0.57311(9) -0.00881(9) 0.0603(4) Uani 1 1 d .
F3A F 0.15226(11) 0.42809(8) -0.08237(6) 0.0402(2) Uani 1 1 d .
F4A F 0.56120(9) 0.27554(7) 0.06104(6) 0.0342(2) Uani 1 1 d .
F5A F 0.45968(10) 0.28718(7) 0.17051(6) 0.0362(2) Uani 1 1 d .
O1A O 0.06594(10) 0.05125(8) -0.07780(6) 0.0262(2) Uani 1 1 d .
O2A O 0.69771(10) 0.68551(8) 0.22649(6) 0.0275(2) Uani 1 1 d .
N1A N 0.32621(12) 0.26577(9) 0.04230(7) 0.0242(2) Uani 1 1 d .
N2A N 0.49034(12) 0.43463(9) 0.12613(7) 0.0242(2) Uani 1 1 d .
C1A C 0.30025(14) 0.42881(11) 0.03084(9) 0.0244(3) Uani 1 1 d .
C2A C 0.21653(15) 0.48561(12) -0.00503(9) 0.0281(3) Uani 1 1 d .
C3A C 0.25140(14) 0.32065(11) 0.00955(9) 0.0245(3) Uani 1 1 d .
C4A C 0.13053(14) 0.24942(11) -0.04395(9) 0.0269(3) Uani 1 1 d .
H4A H 0.0627 0.2650 -0.0729 0.032 Uiso 1 1 calc R
C5A C 0.13816(14) 0.15379(11) -0.04257(9) 0.0256(3) Uani 1 1 d .
C6A C 0.25618(14) 0.16349(11) 0.00922(9) 0.0245(3) Uani 1 1 d .
C7A C 0.25751(14) 0.06150(11) 0.00640(9) 0.0257(3) Uani 1 1 d .
H7A H 0.3220 0.0425 0.0350 0.031 Uiso 1 1 calc R
C8A C 0.14234(14) -0.00402(11) -0.04805(9) 0.0251(3) Uani 1 1 d .
C9A C 0.08948(14) -0.11751(11) -0.08170(9) 0.0246(3) Uani 1 1 d .
C10A C -0.03749(14) -0.16326(11) -0.13167(9) 0.0258(3) Uani 1 1 d .
H10A H -0.0900 -0.1202 -0.1411 0.031 Uiso 1 1 calc R
C11A C -0.08582(15) -0.27175(12) -0.16725(9) 0.0269(3) Uani 1 1 d .
H11A H -0.1708 -0.3008 -0.1998 0.032 Uiso 1 1 calc R
C12A C -0.00864(15) -0.33828(11) -0.15490(9) 0.0269(3) Uani 1 1 d .
C13A C 0.11717(15) -0.29266(12) -0.10430(10) 0.0290(3) Uani 1 1 d .
H13A H 0.1693 -0.3359 -0.0949 0.035 Uiso 1 1 calc R
C14A C 0.16618(14) -0.18385(12) -0.06767(9) 0.0281(3) Uani 1 1 d .
H14A H 0.2501 -0.1549 -0.0337 0.034 Uiso 1 1 calc R
C15A C -0.06098(17) -0.45622(12) -0.19720(10) 0.0335(3) Uani 1 1 d .
H15D H -0.1485 -0.4770 -0.1861 0.050 Uiso 1 1 calc GR
H15E H -0.0022 -0.4903 -0.1765 0.050 Uiso 1 1 calc GR
H15F H -0.0656 -0.4765 -0.2559 0.050 Uiso 1 1 calc GR
C16A C 0.41872(14) 0.48658(11) 0.08785(9) 0.0240(3) Uani 1 1 d .
C17A C 0.48409(15) 0.59683(11) 0.11813(9) 0.0267(3) Uani 1 1 d .
H17A H 0.4585 0.6489 0.1031 0.032 Uiso 1 1 calc R
C18A C 0.59235(15) 0.60744(11) 0.17411(9) 0.0258(3) Uani 1 1 d .
C19A C 0.59653(14) 0.50999(11) 0.17932(9) 0.0248(3) Uani 1 1 d .
C20A C 0.71037(14) 0.52891(11) 0.23934(9) 0.0258(3) Uani 1 1 d .
H20A H 0.7399 0.4800 0.2569 0.031 Uiso 1 1 calc R
C21A C 0.76792(15) 0.63563(11) 0.26619(9) 0.0261(3) Uani 1 1 d .
C22A C 0.88471(15) 0.70539(11) 0.32758(9) 0.0263(3) Uani 1 1 d .
C23A C 0.91326(16) 0.81443(12) 0.34653(10) 0.0311(3) Uani 1 1 d .
H23A H 0.8568 0.8420 0.3201 0.037 Uiso 1 1 calc R
C24A C 1.02493(16) 0.88140(12) 0.40435(10) 0.0320(3) Uani 1 1 d .
H24A H 1.0424 0.9536 0.4163 0.038 Uiso 1 1 calc R
C25A C 1.11167(15) 0.84261(12) 0.44497(9) 0.0293(3) Uani 1 1 d .
C26A C 1.08241(15) 0.73396(12) 0.42647(9) 0.0281(3) Uani 1 1 d .
H26A H 1.1389 0.7067 0.4532 0.034 Uiso 1 1 calc R
C27A C 0.97052(15) 0.66606(11) 0.36888(9) 0.0265(3) Uani 1 1 d .
H27A H 0.9525 0.5940 0.3577 0.032 Uiso 1 1 calc R
C28A C 1.23432(17) 0.91634(13) 0.50681(10) 0.0359(3) Uani 1 1 d .
H28D H 1.2609 0.8850 0.5447 0.054 Uiso 1 1 calc GR
H28E H 1.2145 0.9821 0.5370 0.054 Uiso 1 1 calc GR
H28F H 1.3056 0.9289 0.4780 0.054 Uiso 1 1 calc GR
B1A B 0.46345(16) 0.31356(13) 0.10159(10) 0.0259(3) Uani 1 1 d .
F1B F 0.42552(11) 0.73664(9) 0.44852(7) 0.0445(3) Uani 1 1 d .
F2B F 0.54687(11) 0.74180(9) 0.35877(7) 0.0436(3) Uani 1 1 d .
F3B F 0.36838(13) 0.62009(8) 0.32609(8) 0.0610(4) Uani 1 1 d .
F4B F 0.81471(8) 0.45570(6) 0.39344(5) 0.02807(18) Uani 1 1 d .
F5B F 0.76223(9) 0.44633(7) 0.51345(5) 0.03001(19) Uani 1 1 d .
O1B O 0.31279(10) 0.23330(8) 0.30609(6) 0.0270(2) Uani 1 1 d .
O2B O 0.95326(10) 0.85623(8) 0.61238(6) 0.0267(2) Uani 1 1 d .
N1B N 0.58640(12) 0.44355(9) 0.41055(8) 0.0248(2) Uani 1 1 d .
N2B N 0.75854(12) 0.60697(9) 0.49054(7) 0.0242(2) Uani 1 1 d .
C1B C 0.55344(15) 0.61051(11) 0.41316(9) 0.0259(3) Uani 1 1 d .
C2B C 0.47243(15) 0.67636(12) 0.38673(9) 0.0279(3) Uani 1 1 d .
C3B C 0.50377(15) 0.50145(11) 0.38804(9) 0.0257(3) Uani 1 1 d .
C4B C 0.37650(15) 0.43275(12) 0.34267(9) 0.0274(3) Uani 1 1 d .
H4B H 0.3033 0.4504 0.3209 0.033 Uiso 1 1 calc R
C5B C 0.38745(15) 0.33538(11) 0.33874(9) 0.0259(3) Uani 1 1 d .
C6B C 0.51443(14) 0.34212(11) 0.37906(9) 0.0247(3) Uani 1 1 d .
C7B C 0.52003(15) 0.23930(11) 0.37092(9) 0.0259(3) Uani 1 1 d .
H7B H 0.5916 0.2184 0.3910 0.031 Uiso 1 1 calc R
C8B C 0.39698(15) 0.17649(11) 0.32697(9) 0.0257(3) Uani 1 1 d .
C9B C 0.34099(15) 0.06371(11) 0.29955(9) 0.0257(3) Uani 1 1 d .
C10B C 0.21027(15) 0.01662(12) 0.25559(9) 0.0285(3) Uani 1 1 d .
H10B H 0.1572 0.0581 0.2441 0.034 Uiso 1 1 calc R
C11B C 0.15921(15) -0.09143(12) 0.22904(10) 0.0302(3) Uani 1 1 d .
H11B H 0.0719 -0.1216 0.2000 0.036 Uiso 1 1 calc R
C12B C 0.23663(16) -0.15599(12) 0.24514(9) 0.0298(3) Uani 1 1 d .
C13B C 0.36671(16) -0.10839(12) 0.28929(10) 0.0320(3) Uani 1 1 d .
H13B H 0.4197 -0.1500 0.3007 0.038 Uiso 1 1 calc R
C14B C 0.41865(16) -0.00044(12) 0.31647(10) 0.0305(3) Uani 1 1 d .
H14B H 0.5056 0.0297 0.3461 0.037 Uiso 1 1 calc R
C15B C 0.18031(18) -0.27313(13) 0.21644(11) 0.0371(4) Uani 1 1 d .
H15A H 0.2518 -0.3079 0.2104 0.056 Uiso 1 1 calc GR
H15B H 0.1208 -0.2981 0.1640 0.056 Uiso 1 1 calc GR
H15C H 0.1323 -0.2883 0.2565 0.056 Uiso 1 1 calc GR
C16B C 0.67763(15) 0.66367(11) 0.46495(9) 0.0250(3) Uani 1 1 d .
C17B C 0.73715(15) 0.77464(11) 0.50526(9) 0.0266(3) Uani 1 1 d .
H17B H 0.7056 0.8298 0.4989 0.032 Uiso 1 1 calc R
C18B C 0.85059(15) 0.78074(11) 0.55500(9) 0.0255(3) Uani 1 1 d .
C19B C 0.86390(14) 0.67950(11) 0.54629(9) 0.0242(3) Uani 1 1 d .
C20B C 0.98097(14) 0.69251(11) 0.60125(9) 0.0254(3) Uani 1 1 d .
H20B H 1.0164 0.6399 0.6094 0.030 Uiso 1 1 calc R
C21B C 1.03140(15) 0.80012(11) 0.64019(9) 0.0256(3) Uani 1 1 d .
C22B C 1.14794(15) 0.86492(11) 0.70321(9) 0.0256(3) Uani 1 1 d .
C23B C 1.17526(16) 0.97529(12) 0.73226(9) 0.0296(3) Uani 1 1 d .
H23B H 1.1166 1.0071 0.7122 0.036 Uiso 1 1 calc R
C24B C 1.28914(16) 1.03748(12) 0.79070(10) 0.0307(3) Uani 1 1 d .
H24B H 1.3065 1.1106 0.8088 0.037 Uiso 1 1 calc R
C25B C 1.37793(16) 0.99171(12) 0.82263(9) 0.0301(3) Uani 1 1 d .
C26B C 1.34872(16) 0.88177(13) 0.79495(9) 0.0303(3) Uani 1 1 d .
H26B H 1.4061 0.8502 0.8164 0.036 Uiso 1 1 calc R
C27B C 1.23594(15) 0.81869(12) 0.73608(9) 0.0277(3) Uani 1 1 d .
H27B H 1.2186 0.7456 0.7184 0.033 Uiso 1 1 calc R
C28B C 1.50224(17) 1.05932(14) 0.88535(10) 0.0362(3) Uani 1 1 d .
H28A H 1.5021 1.0440 0.9347 0.054 Uiso 1 1 calc GR
H28B H 1.5043 1.1325 0.8987 0.054 Uiso 1 1 calc GR
H28C H 1.5796 1.0445 0.8626 0.054 Uiso 1 1 calc GR
B1B B 0.73509(16) 0.48574(12) 0.45295(10) 0.0250(3) Uani 1 1 d .

loop_
_atom_site_aniso_label
_atom_site_aniso_U_11
_atom_site_aniso_U_22
_atom_site_aniso_U_33
_atom_site_aniso_U_23
_atom_site_aniso_U_13
_atom_site_aniso_U_12
F1A 0.0659(8) 0.1117(12) 0.0499(6) 0.0416(7) 0.0244(6) 0.0683(8)
F2A 0.0513(7) 0.0361(6) 0.0883(9) 0.0401(6) -0.0320(6) -0.0082(5)
F3A 0.0529(6) 0.0303(5) 0.0337(5) 0.0133(4) -0.0105(4) 0.0099(4)
F4A 0.0240(4) 0.0252(4) 0.0452(5) 0.0045(4) 0.0012(4) 0.0073(3)
F5A 0.0481(5) 0.0271(4) 0.0317(4) 0.0143(4) -0.0043(4) 0.0060(4)
O1A 0.0227(5) 0.0211(5) 0.0334(5) 0.0112(4) -0.0017(4) 0.0040(4)
O2A 0.0286(5) 0.0206(5) 0.0302(5) 0.0091(4) -0.0026(4) 0.0044(4)
N1A 0.0219(6) 0.0212(6) 0.0294(6) 0.0108(5) 0.0017(5) 0.0052(4)
N2A 0.0244(6) 0.0210(6) 0.0261(6) 0.0085(4) 0.0002(4) 0.0061(4)
C1A 0.0245(7) 0.0242(7) 0.0270(6) 0.0116(5) 0.0044(5) 0.0082(5)
C2A 0.0279(7) 0.0244(7) 0.0306(7) 0.0103(6) -0.0008(6) 0.0066(5)
C3A 0.0228(6) 0.0236(7) 0.0292(7) 0.0119(5) 0.0038(5) 0.0072(5)
C4A 0.0235(7) 0.0252(7) 0.0318(7) 0.0120(6) 0.0003(5) 0.0060(5)
C5A 0.0217(6) 0.0237(7) 0.0293(7) 0.0097(5) 0.0011(5) 0.0035(5)
C6A 0.0220(6) 0.0233(7) 0.0286(7) 0.0111(5) 0.0031(5) 0.0050(5)
C7A 0.0232(6) 0.0224(6) 0.0315(7) 0.0112(5) 0.0016(5) 0.0058(5)
C8A 0.0241(6) 0.0237(7) 0.0302(7) 0.0128(5) 0.0036(5) 0.0076(5)
C9A 0.0239(6) 0.0220(7) 0.0283(7) 0.0106(5) 0.0036(5) 0.0051(5)
C10A 0.0258(7) 0.0246(7) 0.0287(7) 0.0121(5) 0.0022(5) 0.0080(5)
C11A 0.0259(7) 0.0251(7) 0.0269(7) 0.0094(5) -0.0021(5) 0.0045(5)
C12A 0.0301(7) 0.0227(7) 0.0283(7) 0.0103(5) 0.0040(5) 0.0067(5)
C13A 0.0283(7) 0.0257(7) 0.0362(7) 0.0153(6) 0.0026(6) 0.0090(6)
C14A 0.0232(7) 0.0264(7) 0.0346(7) 0.0133(6) 0.0000(5) 0.0051(5)
C15A 0.0363(8) 0.0234(7) 0.0379(8) 0.0104(6) -0.0003(6) 0.0073(6)
C16A 0.0253(7) 0.0225(6) 0.0263(6) 0.0109(5) 0.0036(5) 0.0082(5)
C17A 0.0276(7) 0.0222(7) 0.0303(7) 0.0108(5) 0.0019(5) 0.0067(5)
C18A 0.0266(7) 0.0199(6) 0.0282(7) 0.0076(5) 0.0019(5) 0.0044(5)
C19A 0.0267(7) 0.0207(6) 0.0256(6) 0.0079(5) 0.0027(5) 0.0059(5)
C20A 0.0273(7) 0.0227(6) 0.0264(6) 0.0086(5) 0.0017(5) 0.0069(5)
C21A 0.0280(7) 0.0245(7) 0.0263(6) 0.0100(5) 0.0024(5) 0.0083(5)
C22A 0.0273(7) 0.0230(7) 0.0262(7) 0.0075(5) 0.0029(5) 0.0052(5)
C23A 0.0344(8) 0.0243(7) 0.0341(7) 0.0126(6) -0.0010(6) 0.0073(6)
C24A 0.0355(8) 0.0213(7) 0.0350(8) 0.0091(6) 0.0005(6) 0.0040(6)
C25A 0.0288(7) 0.0270(7) 0.0280(7) 0.0074(6) 0.0027(6) 0.0051(6)
C26A 0.0285(7) 0.0275(7) 0.0281(7) 0.0097(6) 0.0034(5) 0.0088(6)
C27A 0.0292(7) 0.0220(6) 0.0274(7) 0.0081(5) 0.0046(5) 0.0073(5)
C28A 0.0332(8) 0.0301(8) 0.0366(8) 0.0081(6) -0.0024(6) 0.0040(6)
B1A 0.0264(8) 0.0211(7) 0.0279(7) 0.0086(6) -0.0011(6) 0.0055(6)
F1B 0.0542(6) 0.0550(6) 0.0454(5) 0.0273(5) 0.0181(5) 0.0405(5)
F2B 0.0433(6) 0.0505(6) 0.0583(6) 0.0393(5) 0.0122(5) 0.0229(5)
F3B 0.0690(8) 0.0274(5) 0.0688(8) 0.0138(5) -0.0413(6) 0.0087(5)
F4B 0.0283(4) 0.0223(4) 0.0342(4) 0.0092(3) 0.0041(3) 0.0112(3)
F5B 0.0347(5) 0.0253(4) 0.0328(4) 0.0143(3) -0.0012(3) 0.0113(3)
O1B 0.0268(5) 0.0227(5) 0.0319(5) 0.0112(4) 0.0004(4) 0.0083(4)
O2B 0.0304(5) 0.0206(5) 0.0288(5) 0.0082(4) 0.0001(4) 0.0107(4)
N1B 0.0260(6) 0.0216(6) 0.0288(6) 0.0106(5) 0.0020(5) 0.0098(5)
N2B 0.0267(6) 0.0206(6) 0.0272(6) 0.0096(5) 0.0017(5) 0.0106(5)
C1B 0.0304(7) 0.0241(7) 0.0256(6) 0.0100(5) 0.0026(5) 0.0127(6)
C2B 0.0303(7) 0.0245(7) 0.0292(7) 0.0107(6) -0.0010(6) 0.0098(6)
C3B 0.0287(7) 0.0247(7) 0.0270(7) 0.0111(5) 0.0034(5) 0.0128(6)
C4B 0.0290(7) 0.0267(7) 0.0286(7) 0.0114(6) 0.0015(5) 0.0119(6)
C5B 0.0268(7) 0.0243(7) 0.0273(7) 0.0102(5) 0.0023(5) 0.0082(5)
C6B 0.0263(7) 0.0233(7) 0.0265(6) 0.0105(5) 0.0039(5) 0.0095(5)
C7B 0.0270(7) 0.0238(7) 0.0294(7) 0.0114(5) 0.0029(5) 0.0104(5)
C8B 0.0283(7) 0.0249(7) 0.0282(7) 0.0127(5) 0.0048(5) 0.0114(5)
C9B 0.0287(7) 0.0231(7) 0.0264(6) 0.0103(5) 0.0039(5) 0.0079(5)
C10B 0.0292(7) 0.0266(7) 0.0317(7) 0.0129(6) 0.0025(6) 0.0096(6)
C11B 0.0292(7) 0.0269(7) 0.0329(7) 0.0117(6) 0.0007(6) 0.0058(6)
C12B 0.0347(8) 0.0252(7) 0.0305(7) 0.0121(6) 0.0042(6) 0.0075(6)
C13B 0.0342(8) 0.0269(7) 0.0380(8) 0.0164(6) 0.0004(6) 0.0104(6)
C14B 0.0298(7) 0.0271(7) 0.0340(7) 0.0131(6) -0.0016(6) 0.0069(6)
C15B 0.0382(8) 0.0255(8) 0.0450(9) 0.0131(7) 0.0007(7) 0.0060(6)
C16B 0.0297(7) 0.0225(7) 0.0264(6) 0.0107(5) 0.0030(5) 0.0130(5)
C17B 0.0320(7) 0.0218(7) 0.0276(7) 0.0092(5) 0.0029(5) 0.0120(6)
C18B 0.0301(7) 0.0205(6) 0.0271(7) 0.0087(5) 0.0036(5) 0.0101(5)
C19B 0.0272(7) 0.0211(6) 0.0260(6) 0.0089(5) 0.0042(5) 0.0104(5)
C20B 0.0283(7) 0.0224(6) 0.0274(6) 0.0096(5) 0.0030(5) 0.0113(5)
C21B 0.0289(7) 0.0252(7) 0.0263(6) 0.0111(5) 0.0042(5) 0.0129(6)
C22B 0.0282(7) 0.0240(7) 0.0255(6) 0.0091(5) 0.0039(5) 0.0093(5)
C23B 0.0346(8) 0.0239(7) 0.0309(7) 0.0099(6) 0.0020(6) 0.0114(6)
C24B 0.0356(8) 0.0237(7) 0.0307(7) 0.0078(6) 0.0027(6) 0.0091(6)
C25B 0.0311(7) 0.0320(8) 0.0251(7) 0.0083(6) 0.0035(6) 0.0092(6)
C26B 0.0325(8) 0.0325(8) 0.0284(7) 0.0121(6) 0.0027(6) 0.0145(6)
C27B 0.0317(7) 0.0255(7) 0.0278(7) 0.0106(6) 0.0044(6) 0.0111(6)
C28B 0.0337(8) 0.0360(8) 0.0325(8) 0.0077(6) -0.0020(6) 0.0085(7)
B1B 0.0269(8) 0.0202(7) 0.0291(7) 0.0108(6) 0.0006(6) 0.0086(6)

loop_
_atom_type_symbol
_atom_type_description
_atom_type_scat_dispersion_real
_atom_type_scat_dispersion_imag
_atom_type_scat_source
C C 0.0181 0.0091 'International Tables Vol C Tables 4.2.6.8 and 6.1.1.4'
H H 0.0000 0.0000 'International Tables Vol C Tables 4.2.6.8 and 6.1.1.4'
B B 0.0090 0.0039 'International Tables Vol C Tables 4.2.6.8 and 6.1.1.4'
F F 0.0727 0.0534 'International Tables Vol C Tables 4.2.6.8 and 6.1.1.4'
N N 0.0311 0.0180 'International Tables Vol C Tables 4.2.6.8 and 6.1.1.4'
O O 0.0492 0.0322 'International Tables Vol C Tables 4.2.6.8 and 6.1.1.4'

loop_
_exptl_crystal_face_index_h
_exptl_crystal_face_index_k
_exptl_crystal_face_index_l
_exptl_crystal_face_perp_dist
-5 1 9 0.0357
5 -1 -9 0.0357
4 -7 7 0.0433
-4 7 -7 0.0433
0 0 1 0.0599
-5 -4 1 0.1256
-1 -5 11 0.0452
1 5 -11 0.0424
0 -9 4 0.0858
6 1 3 0.1147
-3 8 -1 0.0629
-3 -6 8 0.0702

loop_
_geom_angle_atom_site_label_1
_geom_angle_atom_site_label_2
_geom_angle_atom_site_label_3
_geom_angle
C5A O1A C8A 104.72(11)
C18A O2A C21A 104.77(11)
C3A N1A B1A 126.23(12)
C6A N1A C3A 106.04(11)
C6A N1A B1A 127.70(12)
C16A N2A B1A 125.84(12)
C19A N2A C16A 106.08(11)
C19A N2A B1A 127.47(12)
C3A C1A C2A 118.16(13)
C3A C1A C16A 122.16(13)
C16A C1A C2A 119.56(12)
F1A C2A F2A 107.57(15)
F1A C2A F3A 106.70(13)
F1A C2A C1A 110.80(12)
F2A C2A F3A 104.79(13)
F2A C2A C1A 113.18(12)
F3A C2A C1A 113.34(12)
N1A C3A C4A 110.09(12)
C1A C3A N1A 119.56(13)
C1A C3A C4A 130.35(13)
C3A C4A H4A 128.0
C5A C4A C3A 104.01(12)
C5A C4A H4A 128.0
O1A C5A C6A 110.77(12)
C4A C5A O1A 138.66(13)
C4A C5A C6A 110.56(13)
N1A C6A C5A 109.29(12)
N1A C6A C7A 143.61(14)
C5A C6A C7A 107.10(13)
C6A C7A H7A 127.5
C8A C7A C6A 105.05(12)
C8A C7A H7A 127.5
O1A C8A C9A 114.97(12)
C7A C8A O1A 112.32(12)
C7A C8A C9A 132.66(13)
C10A C9A C8A 120.46(13)
C10A C9A C14A 118.64(13)
C14A C9A C8A 120.85(13)
C9A C10A H10A 119.6
C11A C10A C9A 120.70(13)
C11A C10A H10A 119.6
C10A C11A H11A 119.6
C10A C11A C12A 120.88(13)
C12A C11A H11A 119.6
C11A C12A C15A 119.95(13)
C13A C12A C11A 118.38(13)
C13A C12A C15A 121.66(13)
C12A C13A H13A 119.4
C14A C13A C12A 121.21(13)
C14A C13A H13A 119.4
C9A C14A H14A 119.9
C13A C14A C9A 120.16(13)
C13A C14A H14A 119.9
C12A C15A H15D 109.5
C12A C15A H15E 109.5
C12A C15A H15F 109.5
H15D C15A H15E 109.5
H15D C15A H15F 109.5
H15E C15A H15F 109.5
N2A C16A C17A 110.22(12)
C1A C16A N2A 119.24(12)
C1A C16A C17A 130.53(13)
C16A C17A H17A 128.1
C18A C17A C16A 103.84(12)
C18A C17A H17A 128.1
O2A C18A C17A 138.19(13)
O2A C18A C19A 110.87(12)
C17A C18A C19A 110.94(13)
N2A C19A C18A 108.92(12)
N2A C19A C20A 144.15(13)
C18A C19A C20A 106.92(12)
C19A C20A H20A 127.5
C21A C20A C19A 105.00(12)
C21A C20A H20A 127.5
O2A C21A C22A 114.53(12)
C20A C21A O2A 112.43(12)
C20A C21A C22A 133.04(13)
C23A C22A C21A 120.05(13)
C27A C22A C21A 121.32(13)
C27A C22A C23A 118.63(14)
C22A C23A H23A 119.8
C24A C23A C22A 120.48(14)
C24A C23A H23A 119.8
C23A C24A H24A 119.4
C23A C24A C25A 121.18(14)
C25A C24A H24A 119.4
C24A C25A C26A 118.24(14)
C24A C25A C28A 120.61(14)
C26A C25A C28A 121.15(14)
C25A C26A H26A 119.4
C27A C26A C25A 121.13(14)
C27A C26A H26A 119.4
C22A C27A H27A 119.8
C26A C27A C22A 120.34(13)
C26A C27A H27A 119.8
C25A C28A H28D 109.5
C25A C28A H28E 109.5
C25A C28A H28F 109.5
H28D C28A H28E 109.5
H28D C28A H28F 109.5
H28E C28A H28F 109.5
F4A B1A N1A 109.84(12)
F4A B1A N2A 110.54(12)
F5A B1A F4A 109.20(12)
F5A B1A N1A 110.23(12)
F5A B1A N2A 111.13(12)
N1A B1A N2A 105.86(11)
C5B O1B C8B 104.33(11)
C18B O2B C21B 104.79(11)
C3B N1B B1B 126.49(12)
C6B N1B C3B 106.03(12)
C6B N1B B1B 127.07(12)
C16B N2B B1B 124.71(12)
C19B N2B C16B 106.43(11)
C19B N2B B1B 128.53(12)
C3B C1B C2B 120.94(13)
C16B C1B C2B 117.20(13)
C16B C1B C3B 121.84(13)
F1B C2B F2B 106.13(12)
F1B C2B F3B 106.64(14)
F1B C2B C1B 112.61(12)
F2B C2B C1B 111.04(12)
F3B C2B F2B 105.90(13)
F3B C2B C1B 113.98(12)
N1B C3B C4B 110.08(12)
C1B C3B N1B 118.41(13)
C1B C3B C4B 131.49(13)
C3B C4B H4B 128.0
C5B C4B C3B 104.05(12)
C5B C4B H4B 128.0
O1B C5B C6B 110.61(12)
C4B C5B O1B 139.07(14)
C4B C5B C6B 110.31(13)
N1B C6B C5B 109.52(12)
N1B C6B C7B 143.14(14)
C5B C6B C7B 107.34(13)
C6B C7B H7B 127.5
C8B C7B C6B 105.00(12)
C8B C7B H7B 127.5
O1B C8B C9B 115.76(12)
C7B C8B O1B 112.72(12)
C7B C8B C9B 131.51(13)
C10B C9B C8B 121.31(13)
C10B C9B C14B 118.67(13)
C14B C9B C8B 120.02(13)
C9B C10B H10B 119.8
C11B C10B C9B 120.42(14)
C11B C10B H10B 119.8
C10B C11B H11B 119.4
C10B C11B C12B 121.16(14)
C12B C11B H11B 119.4
C11B C12B C15B 120.85(14)
C13B C12B C11B 118.07(14)
C13B C12B C15B 121.08(14)
C12B C13B H13B 119.4
C14B C13B C12B 121.30(14)
C14B C13B H13B 119.4
C9B C14B H14B 119.8
C13B C14B C9B 120.37(14)
C13B C14B H14B 119.8
C12B C15B H15A 109.5
C12B C15B H15B 109.5
C12B C15B H15C 109.5
H15A C15B H15B 109.5
H15A C15B H15C 109.5
H15B C15B H15C 109.5
N2B C16B C17B 109.99(12)
C1B C16B N2B 120.00(13)
C1B C16B C17B 129.77(13)
C16B C17B H17B 128.0
C18B C17B C16B 104.04(12)
C18B C17B H17B 128.0
O2B C18B C19B 110.58(12)
C17B C18B O2B 138.67(13)
C17B C18B C19B 110.72(13)
N2B C19B C18B 108.80(12)
N2B C19B C20B 143.87(13)
C18B C19B C20B 107.29(13)
C19B C20B H20B 127.5
C21B C20B C19B 105.00(12)
C21B C20B H20B 127.5
O2B C21B C22B 114.87(12)
C20B C21B O2B 112.34(12)
C20B C21B C22B 132.79(13)
C23B C22B C21B 120.51(13)
C23B C22B C27B 118.66(14)
C27B C22B C21B 120.83(13)
C22B C23B H23B 119.7
C24B C23B C22B 120.59(14)
C24B C23B H23B 119.7
C23B C24B H24B 119.6
C23B C24B C25B 120.88(14)
C25B C24B H24B 119.6
C24B C25B C26B 118.34(14)
C24B C25B C28B 120.79(15)
C26B C25B C28B 120.86(14)
C25B C26B H26B 119.3
C27B C26B C25B 121.37(14)
C27B C26B H26B 119.3
C22B C27B H27B 119.9
C26B C27B C22B 120.14(14)
C26B C27B H27B 119.9
C25B C28B H28A 109.5
C25B C28B H28B 109.5
C25B C28B H28C 109.5
H28A C28B H28B 109.5
H28A C28B H28C 109.5
H28B C28B H28C 109.5
F4B B1B N1B 109.34(12)
F4B B1B N2B 110.81(12)
F5B B1B F4B 109.09(12)
F5B B1B N1B 111.06(12)
F5B B1B N2B 111.38(12)
N2B B1B N1B 105.11(11)

loop_
_geom_bond_atom_site_label_1
_geom_bond_atom_site_label_2
_geom_bond_distance
F1A C2A 1.3157(19)
F2A C2A 1.3248(18)
F3A C2A 1.3300(18)
F4A B1A 1.3843(19)
F5A B1A 1.3818(19)
O1A C5A 1.3633(17)
O1A C8A 1.3910(16)
O2A C18A 1.3617(17)
O2A C21A 1.3911(17)
N1A C3A 1.4038(17)
N1A C6A 1.3532(18)
N1A B1A 1.5477(19)
N2A C16A 1.4070(17)
N2A C19A 1.3564(19)
N2A B1A 1.5498(19)
C1A C2A 1.5127(19)
C1A C3A 1.394(2)
C1A C16A 1.399(2)
C3A C4A 1.435(2)
C4A H4A 0.9300
C4A C5A 1.361(2)
C5A C6A 1.4022(19)
C6A C7A 1.4103(19)
C7A H7A 0.9300
C7A C8A 1.380(2)
C8A C9A 1.4485(19)
C9A C10A 1.399(2)
C9A C14A 1.401(2)
C10A H10A 0.9300
C10A C11A 1.383(2)
C11A H11A 0.9300
C11A C12A 1.397(2)
C12A C13A 1.393(2)
C12A C15A 1.506(2)
C13A H13A 0.9300
C13A C14A 1.388(2)
C14A H14A 0.9300
C15A H15D 0.9600
C15A H15E 0.9600
C15A H15F 0.9600
C16A C17A 1.4340(19)
C17A H17A 0.9300
C17A C18A 1.362(2)
C18A C19A 1.4037(19)
C19A C20A 1.415(2)
C20A H20A 0.9300
C20A C21A 1.379(2)
C21A C22A 1.454(2)
C22A C23A 1.402(2)
C22A C27A 1.399(2)
C23A H23A 0.9300
C23A C24A 1.384(2)
C24A H24A 0.9300
C24A C25A 1.394(2)
C25A C26A 1.398(2)
C25A C28A 1.510(2)
C26A H26A 0.9300
C26A C27A 1.388(2)
C27A H27A 0.9300
C28A H28D 0.9600
C28A H28E 0.9600
C28A H28F 0.9600
F1B C2B 1.3234(18)
F2B C2B 1.3364(18)
F3B C2B 1.3272(18)
F4B B1B 1.3988(19)
F5B B1B 1.3829(17)
O1B C5B 1.3656(18)
O1B C8B 1.3924(16)
O2B C18B 1.3625(18)
O2B C21B 1.3951(16)
N1B C3B 1.4047(17)
N1B C6B 1.3497(19)
N1B B1B 1.545(2)
N2B C16B 1.4026(17)
N2B C19B 1.3532(19)
N2B B1B 1.5439(19)
C1B C2B 1.5136(19)
C1B C3B 1.398(2)
C1B C16B 1.397(2)
C3B C4B 1.433(2)
C4B H4B 0.9300
C4B C5B 1.365(2)
C5B C6B 1.401(2)
C6B C7B 1.4058(19)
C7B H7B 0.9300
C7B C8B 1.372(2)
C8B C9B 1.450(2)
C9B C10B 1.397(2)
C9B C14B 1.401(2)
C10B H10B 0.9300
C10B C11B 1.385(2)
C11B H11B 0.9300
C11B C12B 1.399(2)
C12B C13B 1.393(2)
C12B C15B 1.503(2)
C13B H13B 0.9300
C13B C14B 1.384(2)
C14B H14B 0.9300
C15B H15A 0.9600
C15B H15B 0.9600
C15B H15C 0.9600
C16B C17B 1.432(2)
C17B H17B 0.9300
C17B C18B 1.362(2)
C18B C19B 1.4039(18)
C19B C20B 1.411(2)
C20B H20B 0.9300
C20B C21B 1.378(2)
C21B C22B 1.449(2)
C22B C23B 1.402(2)
C22B C27B 1.403(2)
C23B H23B 0.9300
C23B C24B 1.389(2)
C24B H24B 0.9300
C24B C25B 1.396(2)
C25B C26B 1.396(2)
C25B C28B 1.507(2)
C26B H26B 0.9300
C26B C27B 1.387(2)
C27B H27B 0.9300
C28B H28A 0.9600
C28B H28B 0.9600
C28B H28C 0.9600

loop_
_geom_torsion_atom_site_label_1
_geom_torsion_atom_site_label_2
_geom_torsion_atom_site_label_3
_geom_torsion_atom_site_label_4
_geom_torsion
O1A C5A C6A N1A 179.22(11)
O1A C5A C6A C7A -0.21(16)
O1A C8A C9A C10A -7.87(19)
O1A C8A C9A C14A 169.60(13)
O2A C18A C19A N2A -179.82(11)
O2A C18A C19A C20A 0.81(17)
O2A C21A C22A C23A 4.3(2)
O2A C21A C22A C27A -175.78(13)
N1A C3A C4A C5A -1.03(16)
N1A C6A C7A C8A -177.82(19)
N2A C16A C17A C18A -0.44(16)
N2A C19A C20A C21A -179.3(2)
C1A C3A C4A C5A 178.48(15)
C1A C16A C17A C18A 178.03(15)
C2A C1A C3A N1A -179.52(12)
C2A C1A C3A C4A 1.0(2)
C2A C1A C16A N2A 174.78(12)
C2A C1A C16A C17A -3.6(2)
C3A N1A C6A C5A -0.87(15)
C3A N1A C6A C7A 178.2(2)
C3A N1A B1A F4A -111.78(15)
C3A N1A B1A F5A 127.84(14)
C3A N1A B1A N2A 7.58(19)
C3A C1A C2A F1A 83.59(17)
C3A C1A C2A F2A -155.48(14)
C3A C1A C2A F3A -36.32(19)
C3A C1A C16A N2A -1.0(2)
C3A C1A C16A C17A -179.35(14)
C3A C4A C5A O1A -178.08(17)
C3A C4A C5A C6A 0.48(17)
C4A C5A C6A N1A 0.24(17)
C4A C5A C6A C7A -179.19(13)
C5A O1A C8A C7A 1.83(16)
C5A O1A C8A C9A -176.06(12)
C5A C6A C7A C8A 1.28(16)
C6A N1A C3A C1A -178.38(13)
C6A N1A C3A C4A 1.19(16)
C6A N1A B1A F4A 65.69(18)
C6A N1A B1A F5A -54.68(19)
C6A N1A B1A N2A -174.95(13)
C6A C7A C8A O1A -1.96(16)
C6A C7A C8A C9A 175.44(15)
C7A C8A C9A C10A 174.79(15)
C7A C8A C9A C14A -7.7(2)
C8A O1A C5A C4A 177.61(18)
C8A O1A C5A C6A -0.94(15)
C8A C9A C10A C11A 176.84(13)
C8A C9A C14A C13A -176.24(13)
C9A C10A C11A C12A -0.7(2)
C10A C9A C14A C13A 1.3(2)
C10A C11A C12A C13A 1.4(2)
C10A C11A C12A C15A -177.40(14)
C11A C12A C13A C14A -0.8(2)
C12A C13A C14A C9A -0.5(2)
C14A C9A C10A C11A -0.7(2)
C15A C12A C13A C14A 177.97(14)
C16A N2A C19A C18A -0.45(16)
C16A N2A C19A C20A 178.5(2)
C16A N2A B1A F4A 106.36(15)
C16A N2A B1A F5A -132.22(14)
C16A N2A B1A N1A -12.54(19)
C16A C1A C2A F1A -92.35(17)
C16A C1A C2A F2A 28.6(2)
C16A C1A C2A F3A 147.73(13)
C16A C1A C3A N1A -3.7(2)
C16A C1A C3A C4A 176.85(14)
C16A C17A C18A O2A -179.83(17)
C16A C17A C18A C19A 0.16(17)
C17A C18A C19A N2A 0.18(17)
C17A C18A C19A C20A -179.19(13)
C18A O2A C21A C20A 0.76(16)
C18A O2A C21A C22A -178.52(12)
C18A C19A C20A C21A -0.31(16)
C19A N2A C16A C1A -178.11(12)
C19A N2A C16A C17A 0.55(16)
C19A N2A B1A F4A -63.43(18)
C19A N2A B1A F5A 58.00(19)
C19A N2A B1A N1A 177.67(13)
C19A C20A C21A O2A -0.28(16)
C19A C20A C21A C22A 178.82(15)
C20A C21A C22A C23A -174.82(16)
C20A C21A C22A C27A 5.1(3)
C21A O2A C18A C17A 179.05(18)
C21A O2A C18A C19A -0.94(16)
C21A C22A C23A C24A -179.39(14)
C21A C22A C27A C26A 179.15(13)
C22A C23A C24A C25A 0.1(2)
C23A C22A C27A C26A -0.9(2)
C23A C24A C25A C26A -0.6(2)
C23A C24A C25A C28A 178.96(15)
C24A C25A C26A C27A 0.4(2)
C25A C26A C27A C22A 0.4(2)
C27A C22A C23A C24A 0.6(2)
C28A C25A C26A C27A -179.21(14)
B1A N1A C3A C1A -0.5(2)
B1A N1A C3A C4A 179.11(13)
B1A N1A C6A C5A -178.75(13)
B1A N1A C6A C7A 0.3(3)
B1A N2A C16A C1A 10.3(2)
B1A N2A C16A C17A -171.02(13)
B1A N2A C19A C18A 170.95(13)
B1A N2A C19A C20A -10.1(3)
O1B C5B C6B N1B 179.82(11)
O1B C5B C6B C7B 0.36(16)
O1B C8B C9B C10B -0.5(2)
O1B C8B C9B C14B 179.03(13)
O2B C18B C19B N2B 178.43(11)
O2B C18B C19B C20B 0.10(16)
O2B C21B C22B C23B 0.3(2)
O2B C21B C22B C27B -179.36(12)
N1B C3B C4B C5B -0.57(16)
N1B C6B C7B C8B -179.52(19)
N2B C16B C17B C18B -1.19(16)
N2B C19B C20B C21B -177.05(19)
C1B C3B C4B C5B -178.98(15)
C1B C16B C17B C18B 173.02(15)
C2B C1B C3B N1B 176.44(12)
C2B C1B C3B C4B -5.3(2)
C2B C1B C16B N2B -178.94(12)
C2B C1B C16B C17B 7.3(2)
C3B N1B C6B C5B -1.21(16)
C3B N1B C6B C7B 177.93(19)
C3B N1B B1B F4B -100.70(15)
C3B N1B B1B F5B 138.86(13)
C3B N1B B1B N2B 18.29(18)
C3B C1B C2B F1B 108.31(16)
C3B C1B C2B F2B -132.83(14)
C3B C1B C2B F3B -13.3(2)
C3B C1B C16B N2B 2.5(2)
C3B C1B C16B C17B -171.17(14)
C3B C4B C5B O1B -178.63(17)
C3B C4B C5B C6B -0.18(16)
C4B C5B C6B N1B 0.91(17)
C4B C5B C6B C7B -178.55(12)
C5B O1B C8B C7B -0.06(15)
C5B O1B C8B C9B 179.70(12)
C5B C6B C7B C8B -0.37(16)
C6B N1B C3B C1B 179.76(13)
C6B N1B C3B C4B 1.11(16)
C6B N1B B1B F4B 70.88(17)
C6B N1B B1B F5B -49.56(19)
C6B N1B B1B N2B -170.13(13)
C6B C7B C8B O1B 0.27(16)
C6B C7B C8B C9B -179.44(15)
C7B C8B C9B C10B 179.23(15)
C7B C8B C9B C14B -1.3(2)
C8B O1B C5B C4B 178.26(18)
C8B O1B C5B C6B -0.19(15)
C8B C9B C10B C11B 179.18(14)
C8B C9B C14B C13B -178.90(14)
C9B C10B C11B C12B -0.2(2)
C10B C9B C14B C13B 0.6(2)
C10B C11B C12B C13B 0.4(2)
C10B C11B C12B C15B 179.74(15)
C11B C12B C13B C14B -0.2(2)
C12B C13B C14B C9B -0.4(2)
C14B C9B C10B C11B -0.3(2)
C15B C12B C13B C14B -179.44(15)
C16B N2B C19B C18B -0.75(15)
C16B N2B C19B C20B 176.5(2)
C16B N2B B1B F4B 97.32(15)
C16B N2B B1B F5B -141.05(13)
C16B N2B B1B N1B -20.68(18)
C16B C1B C2B F1B -70.23(18)
C16B C1B C2B F2B 48.63(18)
C16B C1B C2B F3B 168.12(14)
C16B C1B C3B N1B -5.1(2)
C16B C1B C3B C4B 173.21(14)
C16B C17B C18B O2B -177.05(17)
C16B C17B C18B C19B 0.71(16)
C17B C18B C19B N2B 0.01(17)
C17B C18B C19B C20B -178.32(12)
C18B O2B C21B C20B 0.60(15)
C18B O2B C21B C22B -179.49(12)
C18B C19B C20B C21B 0.26(16)
C19B N2B C16B C1B -173.65(13)
C19B N2B C16B C17B 1.22(16)
C19B N2B B1B F4B -75.17(17)
C19B N2B B1B F5B 46.5(2)
C19B N2B B1B N1B 166.83(13)
C19B C20B C21B O2B -0.54(16)
C19B C20B C21B C22B 179.57(15)
C20B C21B C22B C23B -179.79(15)
C20B C21B C22B C27B 0.5(2)
C21B O2B C18B C17B 177.34(18)
C21B O2B C18B C19B -0.42(15)
C21B C22B C23B C24B -177.93(14)
C21B C22B C27B C26B 178.49(13)
C22B C23B C24B C25B -0.8(2)
C23B C22B C27B C26B -1.2(2)
C23B C24B C25B C26B -0.6(2)
C23B C24B C25B C28B 179.32(14)
C24B C25B C26B C27B 1.2(2)
C25B C26B C27B C22B -0.3(2)
C27B C22B C23B C24B 1.8(2)
C28B C25B C26B C27B -178.76(14)
B1B N1B C3B C1B -7.2(2)
B1B N1B C3B C4B 174.13(13)
B1B N1B C6B C5B -174.17(13)
B1B N1B C6B C7B 5.0(3)
B1B N2B C16B C1B 12.5(2)
B1B N2B C16B C17B -172.66(12)
B1B N2B C19B C18B 172.82(13)
B1B N2B C19B C20B -9.9(3)

loop_
_exptl_oxdiff_crystal_face_indexfrac_h
_exptl_oxdiff_crystal_face_indexfrac_k
_exptl_oxdiff_crystal_face_indexfrac_l
_exptl_oxdiff_crystal_face_x
_exptl_oxdiff_crystal_face_y
_exptl_oxdiff_crystal_face_z
-5.0026 0.9935 8.9937 -0.7417 -0.2078 0.7329
5.0026 -0.9935 -8.9937 0.7417 0.2078 -0.7329
4.0001 -6.9915 6.9981 0.7102 0.1892 0.6858
-4.0001 6.9915 -6.9981 -0.7102 -0.1892 -0.6858
-0.0004 0.0001 0.9994 -0.0280 0.0397 0.0822
-4.9958 -4.0061 0.9991 -0.1035 -0.9620 0.1597
-1.0010 -4.9989 10.9944 0.0254 -0.1300 0.9907
1.0010 4.9989 -10.9944 -0.0254 0.1300 -0.9907
0.0043 -8.9971 3.9993 0.6342 -0.6266 0.4809
5.9957 1.0088 2.9994 0.3217 0.9895 0.2178
-3.0038 7.9934 -1.0014 -0.8794 0.2669 -0.2114
-2.9983 -6.0018 7.9959 0.0293 -0.5975 0.7649
